data_4112098
loop_
_publ_author_name
'Lai Feng'
'Tsukasa Nakahodo'
'Takatsugu Wakahara'
'Takahiro Tsuchiya'
'Yutaka Maeda'
'Takeshi Akasaka'
'Tatsuhisa Kato'
'Ernst Horn'
'Kenji Yoza'
'Naomi Mizorogi'
'Shigeru Nagase'

_publ_section_title
;
 A Singly Bonded Derivative of Endohedral Metallofullerene:
 La@C82CBr(COOC2H5)2
;
_journal_name_full 'Journal of the American Chemical Society'
_journal_page_first 17136
_journal_page_last 17137
_journal_paper_doi 10.1021/ja055484j
_journal_volume 127
_journal_year 2005
_chemical_formula_sum 'C91.5 H10 Br La O4 S5'
_chemical_formula_weight 1552.12
_chemical_name_systematic
; 
 ? 
;
_space_group_IT_number 14
_symmetry_cell_setting monoclinic
_symmetry_space_group_name_Hall '-P 2ybc'
_symmetry_space_group_name_H-M 'P 1 21/c 1'
_atom_sites_solution_hydrogens geom
_atom_sites_solution_primary direct
_atom_sites_solution_secondary difmap
_audit_creation_method SHELXL-97
_cell_angle_alpha 90.00
_cell_angle_beta 95.8990(10)
_cell_angle_gamma 90.00
_cell_formula_units_Z 4
_cell_length_a 11.4183(8)
_cell_length_b 20.7335(15)
_cell_length_c 21.8982(16)
_cell_measurement_temperature 93(2)
_cell_volume 5156.8(6)
_computing_structure_refinement 'SHELXL-97 (Sheldrick, 1997)'
_computing_structure_solution 'SHELXS-97 (Sheldrick, 1990)'
_diffrn_ambient_temperature 93(2)
_diffrn_measured_fraction_theta_full 0.914
_diffrn_measured_fraction_theta_max 0.914
_diffrn_radiation_monochromator graphite
_diffrn_radiation_source 'fine-focus sealed tube'
_diffrn_radiation_type MoK\a
_diffrn_radiation_wavelength 0.71069
_diffrn_reflns_av_R_equivalents 0.0388
_diffrn_reflns_av_sigmaI/netI 0.0556
_diffrn_reflns_limit_h_max 14
_diffrn_reflns_limit_h_min -10
_diffrn_reflns_limit_k_max 27
_diffrn_reflns_limit_k_min -27
_diffrn_reflns_limit_l_max 28
_diffrn_reflns_limit_l_min -28
_diffrn_reflns_number 31324
_diffrn_reflns_theta_full 28.43
_diffrn_reflns_theta_max 28.43
_diffrn_reflns_theta_min 1.36
_exptl_absorpt_coefficient_mu 1.881
_exptl_absorpt_correction_T_max 0.8342
_exptl_absorpt_correction_T_min 0.8342
_exptl_crystal_density_diffrn 1.999
_exptl_crystal_F_000 3052
_exptl_crystal_size_max 0.10
_exptl_crystal_size_mid 0.10
_exptl_crystal_size_min 0.10
_refine_diff_density_max 2.215
_refine_diff_density_min -1.874
_refine_diff_density_rms 0.140
_refine_ls_extinction_coef 0.00000(14)
_refine_ls_extinction_expression Fc^*^=kFc[1+0.001xFc^2^\l^3^/sin(2\q)]^-1/4^
_refine_ls_extinction_method SHELXL
_refine_ls_goodness_of_fit_ref 1.076
_refine_ls_hydrogen_treatment mixed
_refine_ls_matrix_type full
_refine_ls_number_parameters 1185
_refine_ls_number_reflns 11872
_refine_ls_number_restraints 70
_refine_ls_restrained_S_all 1.086
_refine_ls_R_factor_all 0.1109
_refine_ls_R_factor_gt 0.0784
_refine_ls_shift/su_max 10.124
_refine_ls_shift/su_mean 0.009
_refine_ls_structure_factor_coef Fsqd
_refine_ls_weighting_details 'calc w=1/[\s^2^(Fo^2^)+(0.0819P)^2^+31.4395P] where P=(Fo^2^+2Fc^2^)/3'
_refine_ls_weighting_scheme calc
_refine_ls_wR_factor_gt 0.1901
_refine_ls_wR_factor_ref 0.2087
_reflns_number_gt 8466
_reflns_number_total 11872
_reflns_threshold_expression >2sigma(I)
_cod_data_source_file ja055484jsi20050820_080408.cif
_cod_data_source_block shelxl
_cod_original_formula_sum 'C91.50 H10 Br La O4 S5'
_cod_database_code 4112098

loop_
_symmetry_equiv_pos_as_xyz
'x, y, z'
'-x, y+1/2, -z+1/2'
'-x, -y, -z'
'x, -y-1/2, z-1/2'

loop_
_atom_site_label
_atom_site_type_symbol
_atom_site_fract_x
_atom_site_fract_y
_atom_site_fract_z
_atom_site_U_iso_or_equiv
_atom_site_adp_type
_atom_site_occupancy
_atom_site_symmetry_multiplicity
_atom_site_calc_flag
_atom_site_refinement_flags
_atom_site_disorder_assembly
_atom_site_disorder_group
C1 C 1.1075(6) 0.0443(4) 0.6246(4) 0.0468(18) Uani 1 1 d . . .
H1A H 1.1133 0.0773 0.6568 0.056 Uiso 1 1 calc R . .
H1B H 1.1866 0.0303 0.6170 0.056 Uiso 1 1 calc R . .
H1C H 1.0631 0.0073 0.6378 0.056 Uiso 1 1 calc R . .
C2 C 1.0468(6) 0.0711(3) 0.5682(4) 0.0434(19) Uani 1 1 d . . .
H2A H 1.0616 0.1181 0.5660 0.052 Uiso 1 1 calc R . .
H2B H 1.0751 0.0502 0.5318 0.052 Uiso 1 1 calc R . .
C3 C 0.8506(6) 0.0696(3) 0.5196(3) 0.0285(13) Uani 1 1 d . . .
C4 C 0.8838(5) -0.1103(3) 0.6285(3) 0.0282(12) Uani 1 1 d . . .
H4A H 0.9595 -0.1228 0.6148 0.034 Uiso 1 1 calc R . .
H4B H 0.8634 -0.1402 0.6605 0.034 Uiso 1 1 calc R . .
H4C H 0.8896 -0.0664 0.6452 0.034 Uiso 1 1 calc R . .
C5 C 0.7907(5) -0.1125(2) 0.5755(3) 0.0240(12) Uani 1 1 d . . .
H5A H 0.8105 -0.1462 0.5464 0.029 Uiso 1 1 calc R . .
H5B H 0.7144 -0.1240 0.5904 0.029 Uiso 1 1 calc R . .
C6 C 0.7188(5) -0.0058(2) 0.5698(2) 0.0204(11) Uani 1 1 d . . .
O1 O 0.9226(4) 0.05885(19) 0.56999(19) 0.0274(9) Uani 1 1 d . . .
O2 O 0.8788(5) 0.0874(2) 0.4714(2) 0.0485(14) Uani 1 1 d . . .
O3 O 0.7797(4) -0.05082(17) 0.54415(17) 0.0238(8) Uani 1 1 d . . .
O4 O 0.6664(4) -0.01301(18) 0.61392(18) 0.0253(8) Uani 1 1 d . . .
Br1 Br 0.62263(8) 0.04414(3) 0.45917(3) 0.0432(2) Uani 1 1 d . . .
C7 C 0.7252(5) 0.0577(3) 0.5347(2) 0.0219(11) Uani 1 1 d . A .
C8 C 0.6814(5) 0.1184(2) 0.5694(2) 0.0184(10) Uani 1 1 d . . .
C9 C 0.7502(5) 0.1271(2) 0.6329(2) 0.0185(10) Uani 1 1 d . A .
C10 C 0.8441(5) 0.1693(3) 0.6425(3) 0.0264(12) Uani 1 1 d . . .
C11 C 0.8717(5) 0.2138(3) 0.5953(3) 0.0253(12) Uani 1 1 d . A .
C12 C 0.7928(5) 0.2200(3) 0.5413(2) 0.0208(11) Uani 1 1 d . . .
C13 C 0.6931(5) 0.1787(2) 0.5303(2) 0.0193(10) Uani 1 1 d . A .
C14 C 0.5911(5) 0.2017(2) 0.4986(2) 0.0212(11) Uani 1 1 d . . .
C15 C 0.7869(5) 0.2840(3) 0.5180(2) 0.0248(12) Uani 1 1 d . A .
C16 C 0.5833(6) 0.2675(3) 0.4773(3) 0.0326(15) Uani 1 1 d . A .
C17 C 0.6788(6) 0.3071(3) 0.4856(3) 0.0311(14) Uani 1 1 d . . .
C18 C 0.4678(7) 0.2935(3) 0.4789(3) 0.0410(17) Uani 1 1 d . . .
C19 C 0.6636(7) 0.3741(3) 0.4983(3) 0.0359(16) Uani 1 1 d . A .
C20 C 0.4492(7) 0.3563(3) 0.4955(3) 0.0444(19) Uani 1 1 d D A .
C21 C 0.5475(8) 0.3995(3) 0.5060(3) 0.054(2) Uani 1 1 d D . .
C22 C 0.8776(5) 0.1952(3) 0.7023(3) 0.0275(13) Uani 1 1 d . A .
C23 C 0.6811(5) 0.1148(2) 0.6813(2) 0.0243(12) Uani 1 1 d D . .
C24 C 0.8085(6) 0.1833(3) 0.7511(3) 0.0323(14) Uani 1 1 d . . .
C25 C 0.7089(7) 0.1429(3) 0.7402(2) 0.0416(18) Uani 1 1 d D A .
C26 C 0.8084(6) 0.2360(3) 0.7955(3) 0.0362(15) Uani 1 1 d . A .
C27 C 0.6068(8) 0.1519(3) 0.7727(3) 0.046(2) Uani 1 1 d D . .
C28 C 0.7074(6) 0.2453(3) 0.8268(3) 0.0353(15) Uani 1 1 d . . .
C29 C 0.6097(7) 0.2038(3) 0.8171(3) 0.0379(16) Uani 1 1 d . A .
C30 C 0.9272(7) 0.2662(5) 0.6264(5) 0.0263(18) Uani 0.724(5) 1 d P A 1
C31 C 0.9358(7) 0.2531(5) 0.6950(6) 0.026(2) Uani 0.724(5) 1 d P A 1
C32 C 0.9321(7) 0.3007(5) 0.7352(5) 0.033(2) Uani 0.724(5) 1 d P A 1
C33 C 0.9241(7) 0.3666(4) 0.7143(5) 0.0303(19) Uani 0.724(5) 1 d P A 1
C34 C 0.9124(7) 0.3821(5) 0.6519(6) 0.027(2) Uani 0.724(5) 1 d P A 1
C35 C 0.9132(7) 0.3290(4) 0.6058(4) 0.0315(19) Uani 0.724(5) 1 d P A 1
C36 C 0.8478(12) 0.3340(7) 0.5477(6) 0.022(3) Uani 0.724(5) 1 d P A 1
C37 C 0.7779(9) 0.3932(4) 0.5344(4) 0.032(2) Uani 0.724(5) 1 d P A 1
C38 C 0.7753(9) 0.4408(4) 0.5736(4) 0.035(2) Uani 0.724(5) 1 d P A 1
C39 C 0.8462(9) 0.4363(6) 0.6324(4) 0.030(2) Uani 0.724(5) 1 d P A 1
C40 C 0.7845(9) 0.4697(5) 0.6734(5) 0.033(2) Uani 0.724(5) 1 d P A 1
C41 C 0.6749(8) 0.4948(4) 0.6424(4) 0.0320(19) Uani 0.724(5) 1 d P A 1
C42 C 0.6655(18) 0.4688(9) 0.5816(9) 0.053(6) Uani 0.724(5) 1 d P A 1
C43 C 0.8600(10) 0.4015(5) 0.7568(6) 0.032(3) Uani 0.724(5) 1 d P A 1
C44 C 0.8322(10) 0.3556(5) 0.8021(5) 0.032(2) Uani 0.724(5) 1 d P A 1
C45 C 0.8687(9) 0.2928(5) 0.7878(5) 0.029(2) Uani 0.724(5) 1 d P A 1
C46 C 0.7896(16) 0.4501(8) 0.7347(7) 0.033(4) Uani 0.724(5) 1 d P A 1
C47 C 0.5593(10) 0.4535(4) 0.5500(4) 0.0292(19) Uani 0.724(5) 1 d P A 1
C48 C 0.4578(8) 0.4654(4) 0.5796(4) 0.0292(19) Uani 0.724(5) 1 d P A 1
C49 C 0.4652(10) 0.4893(4) 0.6408(5) 0.0245(19) Uani 0.724(5) 1 d P A 1
C50 C 0.5767(10) 0.5012(4) 0.6722(5) 0.0258(18) Uani 0.724(5) 1 d P A 1
C51 C 0.5771(11) 0.4863(5) 0.7380(5) 0.027(2) Uani 0.724(5) 1 d P A 1
C52 C 0.6849(8) 0.4621(4) 0.7679(4) 0.0317(19) Uani 0.724(5) 1 d P A 1
C53 C 0.6542(8) 0.4199(4) 0.8149(4) 0.0267(18) Uani 0.724(5) 1 d P A 1
C54 C 0.7282(11) 0.3647(5) 0.8300(5) 0.035(2) Uani 0.724(5) 1 d P A 1
C55 C 0.6651(10) 0.3081(4) 0.8462(4) 0.0244(19) Uani 0.724(5) 1 d P A 1
C56 C 0.5423(10) 0.3082(5) 0.8458(4) 0.032(2) Uani 0.724(5) 1 d P A 1
C57 C 0.4673(9) 0.3620(4) 0.8326(4) 0.031(2) Uani 0.724(5) 1 d P A 1
C58 C 0.5322(9) 0.4186(6) 0.8161(4) 0.031(2) Uani 0.724(5) 1 d P A 1
C59 C 0.4790(9) 0.4621(4) 0.7659(4) 0.031(2) Uani 0.724(5) 1 d P A 1
C60 C 0.3714(9) 0.4499(6) 0.7331(5) 0.039(3) Uani 0.724(5) 1 d P A 1
C61 C 0.3664(9) 0.4638(5) 0.6691(4) 0.035(2) Uani 0.724(5) 1 d P A 1
C62 C 0.2960(9) 0.4228(5) 0.6232(4) 0.0272(18) Uani 0.724(5) 1 d P A 1
C63 C 0.3550(8) 0.4269(4) 0.5678(4) 0.0172(15) Uani 0.724(5) 1 d P A 1
C64 C 0.3424(14) 0.3736(9) 0.5258(7) 0.055(6) Uani 0.724(5) 1 d P A 1
C65 C 0.2774(12) 0.3209(5) 0.5417(7) 0.037(3) Uani 0.724(5) 1 d P A 1
C66 C 0.2242(8) 0.3174(6) 0.5981(5) 0.037(2) Uani 0.724(5) 1 d P A 1
C67 C 0.2361(7) 0.3681(6) 0.6386(5) 0.033(2) Uani 0.724(5) 1 d P A 1
C68 C 0.2424(7) 0.3547(6) 0.7047(5) 0.032(2) Uani 0.724(5) 1 d P A 1
C69 C 0.2483(8) 0.2900(5) 0.7252(5) 0.035(2) Uani 0.724(5) 1 d P A 1
C70 C 0.3239(13) 0.2879(7) 0.7842(7) 0.040(4) Uani 0.724(5) 1 d P A 1
C71 C 0.3914(8) 0.2322(4) 0.7976(4) 0.033(2) Uani 0.724(5) 1 d P A 1
C72 C 0.5020(10) 0.2427(5) 0.8302(4) 0.030(2) Uani 0.724(5) 1 d P A 1
C73 C 0.3810(9) 0.1806(4) 0.7592(5) 0.030(2) Uani 0.724(5) 1 d P A 1
C74 C 0.3014(9) 0.1823(5) 0.6986(4) 0.0250(19) Uani 0.724(5) 1 d P A 1
C75 C 0.2399(8) 0.2372(5) 0.6808(6) 0.033(2) Uani 0.724(5) 1 d P A 1
C76 C 0.2254(7) 0.2507(5) 0.6191(6) 0.030(2) Uani 0.724(5) 1 d P A 1
C77 C 0.3041(8) 0.2543(4) 0.5276(4) 0.030(2) Uani 0.724(5) 1 d PU A 1
C78 C 0.2776(10) 0.2114(5) 0.5757(5) 0.031(2) Uani 0.724(5) 1 d P A 1
C79 C 0.3538(9) 0.1577(5) 0.5930(6) 0.024(2) Uani 0.724(5) 1 d P A 1
C80 C 0.3584(7) 0.1428(4) 0.6540(5) 0.0217(16) Uani 0.724(5) 1 d P A 1
C81 C 0.4623(6) 0.1168(3) 0.6859(3) 0.0188(15) Uani 0.724(5) 1 d P A 1
C82 C 0.5592(7) 0.1037(3) 0.6545(5) 0.0200(18) Uani 0.724(5) 1 d P A 1
C83 C 0.5514(7) 0.1132(4) 0.5892(5) 0.0136(17) Uani 0.724(5) 1 d P A 1
C84 C 0.4539(6) 0.1436(3) 0.5588(3) 0.0203(16) Uani 0.724(5) 1 d P A 1
C85 C 0.4723(7) 0.1849(4) 0.5094(3) 0.0183(15) Uani 0.724(5) 1 d P A 1
C86 C 0.3926(10) 0.2394(5) 0.4978(4) 0.036(3) Uani 0.724(5) 1 d P A 1
C87 C 0.922(3) 0.2617(18) 0.7161(15) 0.033(9) Uiso 0.276(5) 1 d P A 2
C88 C 0.892(2) 0.2854(12) 0.7697(12) 0.012(5) Uiso 0.276(5) 1 d P A 2
C89 C 0.871(3) 0.3475(14) 0.7772(14) 0.037(6) Uiso 0.276(5) 1 d P A 2
C90 C 0.877(3) 0.3914(15) 0.7372(14) 0.023(7) Uiso 0.276(5) 1 d P A 2
C91 C 0.909(2) 0.3737(11) 0.6785(16) 0.019(6) Uiso 0.276(5) 1 d PD A 2
C92 C 0.9380(17) 0.3056(9) 0.6638(8) 0.018(4) Uiso 0.276(5) 1 d P A 2
C93 C 0.907(2) 0.2849(13) 0.6008(11) 0.022(5) Uiso 0.276(5) 1 d P A 2
C94 C 0.857(4) 0.3249(18) 0.5612(16) 0.017(9) Uiso 0.276(5) 1 d P A 2
C95 C 0.8286(17) 0.3873(9) 0.5692(9) 0.015(4) Uiso 0.276(5) 1 d P A 2
C96 C 0.859(3) 0.4100(16) 0.6327(12) 0.032(8) Uiso 0.276(5) 1 d PD A 2
C97 C 0.7224(15) 0.4149(9) 0.5404(8) 0.010(3) Uiso 0.276(5) 1 d PD A 2
C98 C 0.679(2) 0.4744(16) 0.5786(13) 0.003(5) Uiso 0.276(5) 1 d PD A 2
C99 C 0.772(2) 0.4645(12) 0.6358(13) 0.031(5) Uiso 0.276(5) 1 d P A 2
C100 C 0.743(2) 0.4749(12) 0.6902(12) 0.033(6) Uiso 0.276(5) 1 d PD A 2
C101 C 0.784(4) 0.4531(19) 0.7457(12) 0.015(8) Uiso 0.276(5) 1 d PD A 2
C102 C 0.723(2) 0.4220(12) 0.7948(11) 0.032(5) Uiso 0.276(5) 1 d P A 2
C103 C 0.770(3) 0.3617(13) 0.8154(14) 0.026(6) Uiso 0.276(5) 1 d P A 2
C104 C 0.705(2) 0.3152(14) 0.8355(13) 0.024(7) Uiso 0.276(5) 1 d P A 2
C105 C 0.581(3) 0.3346(14) 0.8408(12) 0.031(6) Uiso 0.276(5) 1 d P A 2
C106 C 0.532(3) 0.3874(17) 0.8229(15) 0.040(8) Uiso 0.276(5) 1 d P A 2
C107 C 0.605(2) 0.4405(12) 0.7922(12) 0.027(5) Uiso 0.276(5) 1 d P A 2
C108 C 0.564(6) 0.471(3) 0.754(3) 0.078(19) Uiso 0.276(5) 1 d P A 2
C109 C 0.6105(19) 0.4946(10) 0.6959(12) 0.015(5) Uiso 0.276(5) 1 d P A 2
C110 C 0.530(3) 0.4976(10) 0.6443(11) 0.019(4) Uiso 0.276(5) 1 d P A 2
C111 C 0.571(2) 0.4794(11) 0.5852(11) 0.027(5) Uiso 0.276(5) 1 d P A 2
C112 C 0.5034(16) 0.4511(10) 0.5444(12) 0.033(7) Uiso 0.276(5) 1 d PD A 2
C113 C 0.388(3) 0.4341(17) 0.557(3) 0.09(2) Uiso 0.276(5) 1 d PD A 2
C114 C 0.331(2) 0.4498(13) 0.6159(11) 0.028(5) Uiso 0.276(5) 1 d P A 2
C115 C 0.423(3) 0.4868(13) 0.6569(12) 0.023(5) Uiso 0.276(5) 1 d P A 2
C116 C 0.433(2) 0.4723(11) 0.7207(11) 0.028(5) Uiso 0.276(5) 1 d P A 2
C117 C 0.351(4) 0.422(2) 0.7534(17) 0.052(10) Uiso 0.276(5) 1 d P A 2
C118 C 0.409(2) 0.3897(11) 0.7970(10) 0.025(4) Uiso 0.276(5) 1 d P A 2
C119 C 0.3819(19) 0.3188(12) 0.8063(9) 0.017(4) Uiso 0.276(5) 1 d P A 2
C120 C 0.481(2) 0.2871(14) 0.8319(12) 0.031(5) Uiso 0.276(5) 1 d P A 2
C121 C 0.500(2) 0.2226(13) 0.8162(12) 0.022(6) Uiso 0.276(5) 1 d P A 2
C122 C 0.417(2) 0.1889(13) 0.7836(12) 0.025(6) Uiso 0.276(5) 1 d P A 2
C123 C 0.3106(19) 0.2210(10) 0.7510(9) 0.024(4) Uiso 0.276(5) 1 d P A 2
C124 C 0.298(2) 0.2878(13) 0.7681(12) 0.004(5) Uiso 0.276(5) 1 d P A 2
C125 C 0.2381(19) 0.3265(16) 0.7192(10) 0.015(4) Uiso 0.276(5) 1 d P A 2
C126 C 0.269(2) 0.3967(12) 0.7119(11) 0.024(4) Uiso 0.276(5) 1 d P A 2
C127 C 0.253(2) 0.4094(15) 0.6414(11) 0.026(5) Uiso 0.276(5) 1 d P A 2
C128 C 0.219(2) 0.3495(16) 0.6103(14) 0.024(5) Uiso 0.276(5) 1 d P A 2
C129 C 0.254(3) 0.3324(19) 0.5557(17) 0.035(10) Uiso 0.276(5) 1 d P A 2
C130 C 0.358(2) 0.3715(10) 0.5325(13) 0.006(5) Uiso 0.276(5) 1 d PD A 2
C131 C 0.2081(16) 0.3029(9) 0.6583(8) 0.016(4) Uiso 0.276(5) 1 d P A 2
C132 C 0.275(4) 0.2803(17) 0.536(2) 0.085(15) Uiso 0.276(5) 1 d PD A 2
C133 C 0.247(4) 0.2254(16) 0.581(2) 0.051(13) Uiso 0.276(5) 1 d PD A 2
C134 C 0.226(2) 0.2342(11) 0.6447(15) 0.018(5) Uiso 0.276(5) 1 d PD A 2
C135 C 0.266(4) 0.202(2) 0.6962(13) 0.057(13) Uiso 0.276(5) 1 d PD A 2
C136 C 0.3462(19) 0.1447(10) 0.6824(11) 0.017(5) Uiso 0.276(5) 1 d P A 2
C137 C 0.429(3) 0.1404(16) 0.7383(15) 0.038(9) Uiso 0.276(5) 1 d P A 2
C138 C 0.5171(15) 0.1164(15) 0.7355(9) 0.049(8) Uiso 0.276(5) 1 d PD A 2
C139 C 0.5596(15) 0.0978(16) 0.6787(9) 0.047(11) Uiso 0.276(5) 1 d PD A 2
C140 C 0.508(2) 0.1061(10) 0.6201(11) 0.021(4) Uiso 0.276(5) 1 d P A 2
C141 C 0.3837(18) 0.1309(9) 0.6260(11) 0.020(4) Uiso 0.276(5) 1 d PD A 2
C142 C 0.327(2) 0.1640(16) 0.5795(10) 0.021(8) Uiso 0.276(5) 1 d PD A 2
C143 C 0.393(2) 0.1861(10) 0.5245(10) 0.034(5) Uiso 0.276(5) 1 d PD A 2
C144 C 0.502(2) 0.1580(12) 0.5254(11) 0.024(5) Uiso 0.276(5) 1 d P A 2
C145 C 0.567(3) 0.1185(14) 0.5713(13) 0.021(7) Uiso 0.276(5) 1 d P A 2
C146 C 0.387(4) 0.2597(11) 0.503(3) 0.10(2) Uiso 0.276(5) 1 d PD A 2
La3 La 0.49184(14) 0.34808(9) 0.71881(11) 0.0328(3) Uani 0.45 1 d P A 1
La5 La 0.5234(6) 0.3412(3) 0.7298(3) 0.111(2) Uani 0.26 1 d P A 1
La6 La 0.45197(14) 0.36163(7) 0.67149(9) 0.0474(4) Uani 0.29 1 d P A 2
C147 C -0.0851(7) 0.7001(4) 0.6012(4) 0.049(2) Uani 1 1 d . B 5
C148 C 0.1181(6) 0.5520(3) 0.6709(4) 0.0435(17) Uani 1 1 d . C 5
C149 C 0.0000 0.5000 0.5000 0.043(2) Uani 1 2 d S . 5
S1 S -0.01487(16) 0.74163(10) 0.56002(9) 0.0448(5) Uani 1 1 d . B 5
S2 S -0.1542(3) 0.65822(17) 0.64238(17) 0.0996(12) Uani 1 1 d . B 5
S3 S 0.16506(18) 0.58355(9) 0.61505(8) 0.0450(4) Uani 1 1 d . C 5
S4 S 0.07200(18) 0.51995(10) 0.72779(11) 0.0534(5) Uani 1 1 d . C 5
S5 S -0.07690(18) 0.55977(10) 0.50070(11) 0.0527(5) Uani 1 1 d . D 5
C150 C 0.3055(8) 0.3946(5) 0.7496(4) 0.0292(19) Uani 0.724(5) 1 d P A 1
C151 C 0.3580(9) 0.3529(5) 0.8010(4) 0.036(2) Uani 0.724(5) 1 d P A 1
C152 C 0.4814(10) 0.1408(4) 0.7473(4) 0.0204(17) Uani 0.724(5) 1 d P A 1

loop_
_atom_site_aniso_label
_atom_site_aniso_U_11
_atom_site_aniso_U_22
_atom_site_aniso_U_33
_atom_site_aniso_U_23
_atom_site_aniso_U_13
_atom_site_aniso_U_12
C1 0.025(3) 0.040(4) 0.076(5) -0.012(4) 0.010(3) -0.007(3)
C2 0.031(4) 0.021(3) 0.085(6) -0.004(3) 0.037(4) -0.002(3)
C3 0.049(4) 0.013(2) 0.027(3) 0.001(2) 0.021(3) 0.003(2)
C4 0.028(3) 0.025(3) 0.032(3) 0.003(2) 0.005(2) 0.004(2)
C5 0.036(3) 0.013(2) 0.024(3) -0.002(2) 0.006(2) 0.005(2)
C6 0.026(3) 0.015(2) 0.020(2) -0.0046(19) 0.001(2) 0.000(2)
O1 0.027(2) 0.023(2) 0.036(2) -0.0014(17) 0.0181(18) -0.0031(16)
O2 0.081(4) 0.033(2) 0.038(3) 0.008(2) 0.041(3) 0.007(3)
O3 0.036(2) 0.0147(17) 0.0220(18) 0.0009(15) 0.0095(16) 0.0035(16)
O4 0.029(2) 0.0209(19) 0.029(2) 0.0015(16) 0.0129(17) 0.0028(16)
Br1 0.0825(6) 0.0225(3) 0.0206(3) -0.0058(2) -0.0144(3) 0.0072(3)
C7 0.033(3) 0.019(3) 0.014(2) 0.0001(19) 0.004(2) 0.004(2)
C8 0.021(3) 0.017(2) 0.017(2) 0.0011(19) 0.000(2) 0.002(2)
C9 0.022(3) 0.015(2) 0.017(2) -0.0005(19) -0.003(2) 0.008(2)
C10 0.021(3) 0.035(3) 0.023(3) -0.005(2) 0.003(2) 0.017(2)
C11 0.017(3) 0.030(3) 0.030(3) -0.010(2) 0.008(2) 0.006(2)
C12 0.021(3) 0.019(2) 0.025(3) -0.001(2) 0.015(2) 0.006(2)
C13 0.027(3) 0.014(2) 0.016(2) -0.0007(19) 0.003(2) 0.002(2)
C14 0.032(3) 0.016(2) 0.016(2) -0.0038(19) 0.005(2) 0.001(2)
C15 0.032(3) 0.025(3) 0.020(3) 0.001(2) 0.018(2) -0.004(2)
C16 0.052(4) 0.021(3) 0.021(3) -0.002(2) -0.013(3) 0.010(3)
C17 0.050(4) 0.020(3) 0.022(3) 0.006(2) -0.005(3) 0.000(3)
C18 0.060(5) 0.037(4) 0.022(3) -0.010(3) -0.018(3) 0.015(3)
C19 0.065(5) 0.024(3) 0.019(3) 0.010(2) 0.000(3) -0.006(3)
C20 0.074(5) 0.036(4) 0.021(3) 0.005(3) -0.006(3) 0.019(4)
C21 0.113(8) 0.028(3) 0.020(3) 0.010(3) 0.006(4) -0.004(4)
C22 0.023(3) 0.031(3) 0.026(3) -0.006(2) -0.011(2) 0.014(2)
C23 0.041(3) 0.013(2) 0.018(3) 0.0003(19) -0.001(2) -0.001(2)
C24 0.046(4) 0.029(3) 0.020(3) 0.002(2) -0.003(3) 0.001(3)
C25 0.082(6) 0.029(3) 0.013(3) 0.004(2) 0.007(3) -0.011(3)
C26 0.040(4) 0.049(4) 0.017(3) -0.001(3) -0.010(3) -0.001(3)
C27 0.095(6) 0.030(3) 0.014(3) 0.007(2) 0.009(3) -0.017(4)
C28 0.042(4) 0.034(3) 0.027(3) 0.000(3) -0.011(3) 0.002(3)
C29 0.060(5) 0.031(3) 0.021(3) 0.012(2) -0.003(3) -0.011(3)
C30 0.009(3) 0.035(5) 0.036(5) -0.010(4) 0.010(3) -0.002(3)
C31 0.005(4) 0.040(6) 0.033(6) 0.008(5) 0.001(4) 0.008(3)
C32 0.019(4) 0.038(5) 0.040(5) -0.004(4) -0.012(4) -0.003(4)
C33 0.018(4) 0.033(5) 0.039(6) -0.001(4) -0.001(4) -0.008(4)
C34 0.016(4) 0.028(5) 0.038(6) -0.001(4) 0.004(4) -0.011(4)
C35 0.023(4) 0.031(5) 0.042(5) -0.005(4) 0.012(4) -0.002(3)
C36 0.021(5) 0.032(6) 0.016(6) 0.003(5) 0.011(4) 0.000(4)
C37 0.034(5) 0.029(4) 0.037(5) 0.009(4) 0.020(4) -0.002(4)
C38 0.045(6) 0.022(4) 0.041(5) 0.006(4) 0.020(4) -0.007(4)
C39 0.027(5) 0.028(5) 0.036(5) 0.009(4) 0.004(4) -0.013(5)
C40 0.031(5) 0.032(5) 0.038(6) 0.003(4) 0.014(5) -0.013(4)
C41 0.029(4) 0.028(4) 0.039(5) 0.012(4) 0.004(4) -0.006(3)
C42 0.075(12) 0.032(7) 0.056(9) 0.024(5) 0.035(7) -0.008(6)
C43 0.034(6) 0.030(5) 0.031(5) -0.015(4) -0.007(5) -0.011(4)
C44 0.026(5) 0.042(5) 0.025(4) -0.003(4) -0.010(4) -0.009(4)
C45 0.026(5) 0.033(5) 0.025(5) -0.009(4) -0.013(4) 0.008(4)
C46 0.033(6) 0.035(7) 0.033(7) -0.029(6) 0.015(6) -0.015(4)
C47 0.046(7) 0.019(4) 0.023(4) 0.009(3) 0.003(4) -0.002(4)
C48 0.036(5) 0.014(3) 0.035(4) 0.013(3) -0.007(4) 0.004(3)
C49 0.020(5) 0.014(4) 0.042(5) 0.008(3) 0.013(4) 0.006(3)
C50 0.045(6) 0.015(4) 0.016(4) 0.001(3) -0.004(5) -0.005(4)
C51 0.053(6) 0.012(4) 0.014(4) -0.011(3) -0.009(4) 0.010(4)
C52 0.032(5) 0.025(4) 0.038(5) -0.011(4) 0.002(4) -0.005(4)
C53 0.036(5) 0.030(4) 0.014(3) -0.017(3) 0.005(4) 0.000(4)
C54 0.030(5) 0.053(7) 0.021(4) -0.016(4) 0.000(4) -0.005(4)
C55 0.030(5) 0.030(5) 0.013(4) -0.002(3) -0.002(4) -0.006(4)
C56 0.046(6) 0.035(5) 0.015(4) -0.006(4) 0.008(4) 0.007(5)
C57 0.048(5) 0.029(4) 0.019(4) -0.008(3) 0.023(4) -0.006(4)
C58 0.043(6) 0.039(6) 0.014(4) -0.009(4) 0.011(3) -0.007(5)
C59 0.040(5) 0.017(4) 0.039(5) -0.008(3) 0.015(4) 0.004(3)
C60 0.036(6) 0.034(6) 0.048(6) -0.024(5) 0.008(5) 0.024(5)
C61 0.036(5) 0.025(4) 0.045(5) -0.001(4) 0.013(4) 0.018(4)
C62 0.019(4) 0.027(5) 0.035(5) 0.005(4) 0.000(4) 0.007(4)
C63 0.012(4) 0.017(3) 0.020(4) 0.001(3) -0.009(3) 0.009(3)
C64 0.053(9) 0.075(11) 0.031(7) 0.004(5) -0.024(6) 0.022(7)
C65 0.036(6) 0.018(5) 0.049(7) -0.012(5) -0.034(6) 0.016(5)
C66 0.020(4) 0.034(5) 0.055(7) 0.000(5) -0.009(4) 0.001(4)
C67 0.013(4) 0.041(6) 0.045(6) 0.005(5) 0.000(4) 0.014(4)
C68 0.014(4) 0.044(6) 0.040(5) 0.003(5) 0.012(3) 0.005(4)
C69 0.018(4) 0.032(6) 0.060(7) -0.005(4) 0.026(4) -0.002(4)
C70 0.036(8) 0.050(7) 0.038(8) 0.006(6) 0.021(6) 0.008(6)
C71 0.044(5) 0.028(4) 0.032(4) 0.008(3) 0.021(4) -0.002(4)
C72 0.054(6) 0.028(5) 0.010(4) 0.000(4) 0.018(4) -0.001(4)
C73 0.031(5) 0.030(5) 0.035(5) 0.010(4) 0.023(5) -0.004(4)
C74 0.021(4) 0.024(5) 0.033(5) -0.010(3) 0.016(3) -0.013(4)
C75 0.018(4) 0.034(5) 0.049(7) 0.005(5) 0.012(4) -0.006(4)
C76 0.008(4) 0.026(4) 0.054(6) 0.001(5) -0.007(4) 0.001(3)
C77 0.035(4) 0.019(3) 0.031(3) 0.002(3) -0.023(3) -0.007(3)
C78 0.018(5) 0.020(4) 0.049(6) -0.001(4) -0.024(4) -0.009(4)
C79 0.011(4) 0.021(5) 0.038(5) -0.004(4) -0.007(4) -0.006(4)
C80 0.020(4) 0.023(4) 0.025(5) -0.005(3) 0.011(3) -0.003(3)
C81 0.021(4) 0.016(3) 0.021(3) 0.003(3) 0.009(3) -0.001(3)
C82 0.029(5) 0.004(3) 0.032(5) -0.006(3) 0.026(4) -0.004(3)
C83 0.012(4) 0.012(4) 0.019(4) -0.002(3) 0.013(3) -0.003(3)
C84 0.017(3) 0.015(3) 0.027(4) -0.006(3) -0.006(3) -0.010(3)
C85 0.018(4) 0.018(4) 0.018(3) -0.006(3) -0.006(3) 0.006(3)
C86 0.053(7) 0.024(4) 0.023(4) -0.013(4) -0.033(4) 0.014(4)
La3 0.0330(5) 0.0317(5) 0.0374(8) -0.0122(5) 0.0210(5) 0.0042(4)
La5 0.182(6) 0.099(3) 0.064(3) -0.044(2) 0.076(4) -0.022(3)
La6 0.0347(8) 0.0380(8) 0.0708(12) -0.0119(7) 0.0108(8) 0.0158(6)
C147 0.038(4) 0.063(5) 0.045(4) -0.020(4) 0.004(3) 0.025(4)
C148 0.028(3) 0.035(4) 0.064(5) -0.011(3) -0.006(3) 0.001(3)
C149 0.037(5) 0.054(6) 0.037(5) 0.005(5) 0.000(4) -0.020(5)
S1 0.0346(9) 0.0575(11) 0.0416(10) -0.0100(8) 0.0004(7) 0.0177(8)
S2 0.095(2) 0.098(2) 0.120(3) 0.0110(19) 0.079(2) 0.0282(18)
S3 0.0540(11) 0.0451(10) 0.0351(9) -0.0033(7) 0.0012(8) 0.0142(9)
S4 0.0365(10) 0.0480(11) 0.0771(15) 0.0096(10) 0.0118(10) -0.0095(9)
S5 0.0372(10) 0.0506(11) 0.0678(13) -0.0052(10) -0.0070(9) 0.0076(9)
C150 0.023(4) 0.029(5) 0.039(5) -0.005(4) 0.019(4) 0.002(4)
C151 0.041(5) 0.033(5) 0.038(5) -0.006(4) 0.024(4) 0.009(4)
C152 0.035(6) 0.009(3) 0.019(4) 0.006(3) 0.012(4) 0.007(4)

loop_
_atom_type_symbol
_atom_type_description
_atom_type_scat_dispersion_real
_atom_type_scat_dispersion_imag
_atom_type_scat_source
C C 0.0033 0.0016 'International Tables Vol C Tables 4.2.6.8 and 6.1.1.4'
H H 0.0000 0.0000 'International Tables Vol C Tables 4.2.6.8 and 6.1.1.4'
O O 0.0106 0.0060 'International Tables Vol C Tables 4.2.6.8 and 6.1.1.4'
Br Br -0.2901 2.4595 'International Tables Vol C Tables 4.2.6.8 and 6.1.1.4'
S S 0.1246 0.1234 'International Tables Vol C Tables 4.2.6.8 and 6.1.1.4'
La La -0.2871 2.4523 'International Tables Vol C Tables 4.2.6.8 and 6.1.1.4'

loop_
_geom_angle_atom_site_label_1
_geom_angle_atom_site_label_2
_geom_angle_atom_site_label_3
_geom_angle
_geom_angle_site_symmetry_3
O1 C2 C1 106.9(6) .
O2 C3 O1 126.0(6) .
O2 C3 C7 125.9(6) .
O1 C3 C7 108.0(4) .
O3 C5 C4 111.2(5) .
O4 C6 O3 125.7(5) .
O4 C6 C7 124.5(5) .
O3 C6 C7 109.8(4) .
C3 O1 C2 118.3(5) .
C6 O3 C5 116.4(4) .
C3 C7 C6 110.0(5) .
C3 C7 C8 109.1(4) .
C6 C7 C8 114.3(4) .
C3 C7 Br1 109.7(4) .
C6 C7 Br1 104.3(4) .
C8 C7 Br1 109.4(3) .
C145 C8 C13 99.3(13) .
C145 C8 C9 113.0(13) .
C13 C8 C9 110.2(4) .
C145 C8 C7 112.5(13) .
C13 C8 C7 109.4(4) .
C9 C8 C7 111.8(4) .
C145 C8 C83 14.5(12) .
C13 C8 C83 110.3(5) .
C9 C8 C83 99.6(5) .
C7 C8 C83 115.2(5) .
C10 C9 C23 119.1(5) .
C10 C9 C8 121.9(5) .
C23 C9 C8 112.7(5) .
C9 C10 C22 120.4(5) .
C9 C10 C11 121.2(5) .
C22 C10 C11 111.0(6) .
C30 C11 C12 123.6(7) .
C30 C11 C10 105.6(6) .
C12 C11 C10 119.2(5) .
C30 C11 C93 27.2(8) .
C12 C11 C93 96.9(10) .
C10 C11 C93 129.4(10) .
C11 C12 C15 112.7(5) .
C11 C12 C13 121.0(5) .
C15 C12 C13 119.6(5) .
C14 C13 C12 119.7(5) .
C14 C13 C8 116.5(5) .
C12 C13 C8 120.8(5) .
C13 C14 C16 120.7(5) .
C13 C14 C85 126.4(6) .
C16 C14 C85 104.8(6) .
C13 C14 C144 99.6(11) .
C16 C14 C144 131.7(11) .
C85 C14 C144 27.9(9) .
C36 C15 C12 122.1(8) .
C36 C15 C17 110.4(8) .
C12 C15 C17 119.6(5) .
C36 C15 C94 14.2(15) .
C12 C15 C94 108.1(14) .
C17 C15 C94 121.0(16) .
C17 C16 C18 119.9(6) .
C17 C16 C14 120.3(6) .
C18 C16 C14 112.0(6) .
C16 C17 C19 120.0(6) .
C16 C17 C15 119.9(5) .
C19 C17 C15 110.0(6) .
C146 C18 C20 105.2(18) .
C146 C18 C16 119.8(18) .
C20 C18 C16 122.1(7) .
C146 C18 C86 16.6(18) .
C20 C18 C86 121.8(8) .
C16 C18 C86 106.4(6) .
C97 C19 C21 95.0(9) .
C97 C19 C17 131.9(10) .
C21 C19 C17 120.3(6) .
C97 C19 C37 31.7(8) .
C21 C19 C37 126.4(6) .
C17 C19 C37 104.0(6) .
C18 C20 C130 120.3(10) .
C18 C20 C21 119.6(7) .
C130 C20 C21 112.2(8) .
C18 C20 C64 120.1(10) .
C130 C20 C64 8.4(17) .
C21 C20 C64 116.2(9) .
C19 C21 C20 117.6(6) .
C19 C21 C47 109.2(7) .
C20 C21 C47 126.5(7) .
C19 C21 C112 134.1(9) .
C20 C21 C112 103.6(7) .
C47 C21 C112 25.0(7) .
C19 C21 C97 41.1(6) .
C20 C21 C97 149.0(7) .
C47 C21 C97 68.2(8) .
C112 C21 C97 93.0(10) .
C31 C22 C24 123.3(7) .
C31 C22 C10 107.7(7) .
C24 C22 C10 120.6(6) .
C31 C22 C87 21.0(11) .
C24 C22 C87 102.4(13) .
C10 C22 C87 125.9(13) .
C139 C23 C9 129.3(9) .
C139 C23 C25 105.2(6) .
C9 C23 C25 121.2(5) .
C139 C23 C82 21.5(10) .
C9 C23 C82 108.0(5) .
C25 C23 C82 122.7(6) .
C22 C24 C25 118.6(5) .
C22 C24 C26 114.2(6) .
C25 C24 C26 120.0(6) .
C23 C25 C27 112.6(5) .
C23 C25 C24 119.9(5) .
C27 C25 C24 121.3(6) .
C23 C25 C138 74.5(4) .
C27 C25 C138 38.7(4) .
C24 C25 C138 156.2(9) .
C45 C26 C28 112.6(8) .
C45 C26 C24 121.4(8) .
C28 C26 C24 118.7(6) .
C45 C26 C88 19.5(8) .
C28 C26 C88 130.7(11) .
C24 C26 C88 102.1(10) .
C138 C27 C29 136.3(11) .
C138 C27 C25 102.7(6) .
C29 C27 C25 117.6(6) .
C138 C27 C152 28.0(10) .
C29 C27 C152 108.5(7) .
C25 C27 C152 126.1(5) .
C29 C28 C26 121.2(6) .
C29 C28 C104 126.7(13) .
C26 C28 C104 103.1(13) .
C29 C28 C55 107.8(7) .
C26 C28 C55 124.8(7) .
C104 C28 C55 21.7(9) .
C121 C29 C28 124.2(13) .
C121 C29 C27 104.8(13) .
C28 C29 C27 121.2(7) .
C121 C29 C72 19.2(11) .
C28 C29 C72 107.0(7) .
C27 C29 C72 123.8(8) .
C35 C30 C11 122.8(9) .
C35 C30 C31 119.0(8) .
C11 C30 C31 108.9(8) .
C32 C31 C22 121.2(10) .
C32 C31 C30 121.4(9) .
C22 C31 C30 106.6(8) .
C31 C32 C45 120.2(10) .
C31 C32 C33 120.0(9) .
C45 C32 C33 110.1(9) .
C34 C33 C43 121.0(9) .
C34 C33 C32 121.7(9) .
C43 C33 C32 106.9(9) .
C33 C34 C39 118.6(9) .
C33 C34 C35 119.0(10) .
C39 C34 C35 115.2(12) .
C30 C35 C36 113.4(10) .
C30 C35 C34 118.8(9) .
C36 C35 C34 121.0(10) .
C15 C36 C35 124.5(11) .
C15 C36 C37 107.3(10) .
C35 C36 C37 117.6(10) .
C38 C37 C36 123.0(10) .
C38 C37 C19 117.8(9) .
C36 C37 C19 107.8(8) .
C37 C38 C42 118.2(13) .
C37 C38 C39 119.0(10) .
C42 C38 C39 109.8(11) .
C34 C39 C40 120.1(9) .
C34 C39 C38 124.0(11) .
C40 C39 C38 105.6(10) .
C39 C40 C46 120.3(10) .
C39 C40 C41 110.3(9) .
C46 C40 C41 120.0(11) .
C50 C41 C42 119.7(11) .
C50 C41 C40 121.5(9) .
C42 C41 C40 106.1(12) .
C47 C42 C38 126.5(17) .
C47 C42 C41 122.3(16) .
C38 C42 C41 106.8(15) .
C46 C43 C33 117.9(11) .
C46 C43 C44 125.4(13) .
C33 C43 C44 106.1(9) .
C54 C44 C45 120.3(10) .
C54 C44 C43 118.0(10) .
C45 C44 C43 111.6(11) .
C26 C45 C44 126.6(11) .
C26 C45 C32 119.6(9) .
C44 C45 C32 104.9(9) .
C43 C46 C40 121.8(12) .
C43 C46 C52 115.5(14) .
C40 C46 C52 117.8(13) .
C48 C47 C42 117.1(11) .
C48 C47 C21 114.2(9) .
C42 C47 C21 121.5(12) .
C47 C48 C49 121.5(9) .
C47 C48 C63 121.5(8) .
C49 C48 C63 109.6(9) .
C50 C49 C48 119.0(10) .
C50 C49 C61 124.3(9) .
C48 C49 C61 107.7(8) .
C41 C50 C49 119.9(10) .
C41 C50 C51 121.9(10) .
C49 C50 C51 110.7(9) .
C59 C51 C52 111.1(10) .
C59 C51 C50 124.8(9) .
C52 C51 C50 116.1(10) .
C59 C51 La3 58.1(5) .
C52 C51 La3 88.9(5) .
C50 C51 La3 95.4(5) .
C59 C51 La5 61.2(5) .
C52 C51 La5 80.8(5) .
C50 C51 La5 99.7(5) .
La3 C51 La5 8.16(15) .
C53 C52 C51 106.5(9) .
C53 C52 C46 121.5(10) .
C51 C52 C46 122.4(10) .
C58 C53 C52 110.2(9) .
C58 C53 C54 122.9(9) .
C52 C53 C54 118.2(9) .
C58 C53 La5 62.2(5) .
C52 C53 La5 91.8(5) .
C54 C53 La5 87.1(5) .
C58 C53 La3 57.7(4) .
C52 C53 La3 88.8(5) .
C54 C53 La3 94.1(5) .
La5 C53 La3 6.96(15) .
C44 C54 C53 120.6(10) .
C44 C54 C55 117.6(10) .
C53 C54 C55 114.0(10) .
C44 C54 La5 106.4(6) .
C53 C54 La5 65.0(5) .
C55 C54 La5 71.5(5) .
C56 C55 C54 121.5(9) .
C56 C55 C28 111.0(8) .
C54 C55 C28 117.7(10) .
C56 C55 La5 62.3(5) .
C54 C55 La5 81.0(5) .
C28 C55 La5 97.2(4) .
C55 C56 C57 125.8(10) .
C55 C56 C72 106.9(8) .
C57 C56 C72 121.0(10) .
C55 C56 La5 89.4(6) .
C57 C56 La5 67.0(5) .
C72 C56 La5 91.4(5) .
C55 C56 La3 96.1(6) .
C57 C56 La3 61.6(4) .
C72 C56 La3 90.9(5) .
La5 C56 La3 6.89(16) .
C151 C57 C56 119.4(9) .
C151 C57 C58 116.4(9) .
C56 C57 C58 112.0(10) .
C151 C57 La5 79.7(5) .
C56 C57 La5 80.7(5) .
C58 C57 La5 74.0(5) .
C151 C57 La3 71.2(5) .
C56 C57 La3 89.2(5) .
C58 C57 La3 74.8(4) .
La5 C57 La3 9.69(18) .
C53 C58 C57 123.8(10) .
C53 C58 C59 107.7(8) .
C57 C58 C59 119.3(8) .
C53 C58 La5 87.8(5) .
C57 C58 La5 71.6(5) .
C59 C58 La5 81.3(5) .
C53 C58 La3 95.2(5) .
C57 C58 La3 72.3(5) .
C59 C58 La3 73.3(4) .
La5 C58 La3 9.56(18) .
C60 C59 C51 122.6(10) .
C60 C59 C58 122.8(9) .
C51 C59 C58 104.4(8) .
C60 C59 La3 73.1(5) .
C51 C59 La3 94.1(5) .
C58 C59 La3 73.0(5) .
C60 C59 La5 82.0(5) .
C51 C59 La5 91.2(5) .
C58 C59 La5 65.2(5) .
La3 C59 La5 9.20(17) .
C59 C60 C61 114.7(11) .
C59 C60 C150 118.4(11) .
C61 C60 C150 116.1(9) .
C59 C60 La3 75.7(5) .
C61 C60 La3 90.8(5) .
C150 C60 La3 71.0(5) .
C59 C60 La5 69.3(5) .
C61 C60 La5 95.6(5) .
C150 C60 La5 73.2(5) .
La3 C60 La5 6.84(17) .
C60 C61 C49 122.8(10) .
C60 C61 C62 120.8(10) .
C49 C61 C62 108.2(8) .
C60 C61 La3 60.2(4) .
C49 C61 La3 94.9(5) .
C62 C61 La3 89.5(5) .
C67 C62 C63 122.4(9) .
C67 C62 C61 123.5(10) .
C63 C62 C61 105.4(9) .
C64 C63 C48 125.1(11) .
C64 C63 C62 117.8(11) .
C48 C63 C62 109.1(7) .
C65 C64 C63 117.8(14) .
C65 C64 C20 114.0(14) .
C63 C64 C20 116.0(13) .
C64 C65 C66 122.9(12) .
C64 C65 C77 124.5(15) .
C66 C65 C77 104.5(10) .
C67 C66 C65 119.7(10) .
C67 C66 C76 121.7(10) .
C65 C66 C76 109.2(10) .
C66 C67 C62 119.3(10) .
C66 C67 C68 119.0(10) .
C62 C67 C68 114.7(11) .
C69 C68 C150 109.2(9) .
C69 C68 C67 119.2(9) .
C150 C68 C67 122.8(11) .
C69 C68 La3 84.5(5) .
C150 C68 La3 61.4(4) .
C67 C68 La3 93.6(5) .
C68 C69 C75 120.2(10) .
C68 C69 C70 108.1(9) .
C75 C69 C70 123.4(11) .
C68 C69 La3 68.0(4) .
C75 C69 La3 105.3(5) .
C70 C69 La3 66.3(6) .
C71 C70 C151 126.1(13) .
C71 C70 C69 117.8(12) .
C151 C70 C69 108.2(11) .
C71 C70 La3 94.8(7) .
C151 C70 La3 62.1(6) .
C69 C70 La3 84.7(6) .
C71 C70 La5 87.8(7) .
C151 C70 La5 62.9(6) .
C69 C70 La5 92.4(6) .
La3 C70 La5 8.57(16) .
C73 C71 C70 120.5(11) .
C73 C71 C72 117.0(10) .
C70 C71 C72 115.1(10) .
C71 C72 C56 120.5(9) .
C71 C72 C29 121.6(9) .
C56 C72 C29 107.1(8) .
C71 C72 La5 82.5(5) .
C56 C72 La5 59.8(4) .
C29 C72 La5 95.4(4) .
C71 C73 C152 122.4(11) .
C71 C73 C74 121.7(9) .
C152 C73 C74 105.5(9) .
C75 C74 C80 121.2(9) .
C75 C74 C73 120.5(9) .
C80 C74 C73 107.3(9) .
C76 C75 C74 117.1(9) .
C76 C75 C69 119.7(9) .
C74 C75 C69 115.8(11) .
C75 C76 C78 121.4(9) .
C75 C76 C66 120.0(9) .
C78 C76 C66 108.8(11) .
C86 C77 C65 121.6(10) .
C86 C77 C78 117.2(10) .
C65 C77 C78 111.6(11) .
C76 C78 C79 123.4(10) .
C76 C78 C77 105.6(10) .
C79 C78 C77 120.3(12) .
C80 C79 C78 113.0(9) .
C80 C79 C84 120.2(10) .
C78 C79 C84 120.3(10) .
C79 C80 C81 120.8(8) .
C79 C80 C74 123.2(8) .
C81 C80 C74 106.7(8) .
C82 C81 C152 118.8(8) .
C82 C81 C80 120.0(8) .
C152 C81 C80 111.7(8) .
C81 C82 C83 119.6(8) .
C81 C82 C23 122.8(8) .
C83 C82 C23 109.5(6) .
C84 C83 C82 120.3(8) .
C84 C83 C8 124.2(8) .
C82 C83 C8 108.4(6) .
C83 C84 C85 117.9(7) .
C83 C84 C79 118.5(9) .
C85 C84 C79 117.2(8) .
C84 C85 C86 117.7(8) .
C84 C85 C14 119.2(7) .
C86 C85 C14 111.4(8) .
C77 C86 C85 127.0(10) .
C77 C86 C18 117.5(9) .
C85 C86 C18 105.3(8) .
C88 C87 C22 113(3) .
C88 C87 C92 121(3) .
C22 C87 C92 118(2) .
C89 C88 C87 122(3) .
C89 C88 C26 118(2) .
C87 C88 C26 107(2) .
C90 C89 C88 126(3) .
C90 C89 C103 110(3) .
C88 C89 C103 114(3) .
C89 C90 C91 118(3) .
C89 C90 C101 113(3) .
C91 C90 C101 121(2) .
C96 C91 C90 114(2) .
C96 C91 C92 117(3) .
C90 C91 C92 122(3) .
C93 C92 C91 117(2) .
C93 C92 C87 121(2) .
C91 C92 C87 111(2) .
C94 C93 C92 120(3) .
C94 C93 C11 118(3) .
C92 C93 C11 113.3(19) .
C93 C94 C95 129(3) .
C93 C94 C15 104(3) .
C95 C94 C15 121(3) .
C94 C95 C97 122(2) .
C94 C95 C96 113(2) .
C97 C95 C96 113(2) .
C91 C96 C95 125(3) .
C91 C96 C99 128(2) .
C95 C96 C99 101(2) .
C19 C97 C95 112.5(15) .
C19 C97 C98 132.0(13) .
C95 C97 C98 112.0(14) .
C19 C97 C21 44.0(6) .
C95 C97 C21 146.7(13) .
C98 C97 C21 88.2(10) .
C111 C98 C99 121(3) .
C111 C98 C97 119(2) .
C99 C98 C97 95.3(19) .
C100 C99 C96 114(2) .
C100 C99 C98 119(2) .
C96 C99 C98 117(2) .
C101 C100 C99 133(2) .
C101 C100 C109 105(3) .
C99 C100 C109 117(2) .
C100 C101 C102 131(4) .
C100 C101 C90 109(2) .
C102 C101 C90 96(2) .
C107 C102 C103 126(3) .
C107 C102 C101 112(2) .
C103 C102 C101 115(3) .
C104 C103 C102 123(3) .
C104 C103 C89 122(3) .
C102 C103 C89 106(3) .
C103 C104 C28 131(3) .
C103 C104 C105 114(3) .
C28 C104 C105 108(2) .
C106 C105 C104 127(3) .
C106 C105 C120 103(3) .
C104 C105 C120 122(2) .
C105 C106 C118 122(3) .
C105 C106 C107 120(3) .
C118 C106 C107 110(3) .
C108 C107 C102 121(4) .
C108 C107 C106 122(4) .
C102 C107 C106 110(2) .
C107 C108 C109 132(6) .
C107 C108 C116 130(5) .
C109 C108 C116 90(3) .
C107 C108 La6 97(3) .
C109 C108 La6 84(2) .
C116 C108 La6 55.2(19) .
C110 C109 C108 117(3) .
C110 C109 C100 120(2) .
C108 C109 C100 114(3) .
C115 C110 C109 112(2) .
C115 C110 C111 122(3) .
C109 C110 C111 118(3) .
C115 C110 La6 59.8(14) .
C109 C110 La6 89.0(14) .
C111 C110 La6 93.6(13) .
C98 C111 C112 115(2) .
C98 C111 C110 122(3) .
C112 C111 C110 121(2) .
C113 C112 C111 119(3) .
C113 C112 C21 108.1(9) .
C111 C112 C21 121.1(18) .
C112 C113 C114 126(3) .
C112 C113 C130 109.4(10) .
C114 C113 C130 114(2) .
C112 C113 La6 98(3) .
C114 C113 La6 59(2) .
C130 C113 La6 84(3) .
C127 C114 C113 124(2) .
C127 C114 C115 120(2) .
C113 C114 C115 106(2) .
C127 C114 La6 73.0(15) .
C113 C114 La6 90(2) .
C115 C114 La6 76.8(13) .
C110 C115 C116 105(2) .
C110 C115 C114 125(3) .
C116 C115 C114 117(3) .
C110 C115 La6 94.8(17) .
C116 C115 La6 71.1(14) .
C114 C115 La6 69.1(14) .
C115 C116 C108 115(3) .
C115 C116 C117 125(3) .
C108 C116 C117 110(3) .
C115 C116 La6 77.1(14) .
C108 C116 La6 94(2) .
C117 C116 La6 71.7(16) .
C118 C117 C126 124(4) .
C118 C117 C116 113(3) .
C126 C117 C116 110(3) .
C118 C117 La6 92(2) .
C126 C117 La6 70.7(18) .
C116 C117 La6 71.6(16) .
C117 C118 C106 135(3) .
C117 C118 C119 120(3) .
C106 C118 C119 97(2) .
C117 C118 La6 61.8(19) .
C106 C118 La6 96.7(16) .
C119 C118 La6 89.4(12) .
C124 C119 C120 121(3) .
C124 C119 C118 121(2) .
C120 C119 C118 110(2) .
C119 C120 C121 120(3) .
C119 C120 C105 109(2) .
C121 C120 C105 121(2) .
C29 C121 C122 119(2) .
C29 C121 C120 117(2) .
C122 C121 C120 121(3) .
C121 C122 C137 129(3) .
C121 C122 C123 122(2) .
C137 C122 C123 97(2) .
C135 C123 C124 119(3) .
C135 C123 C122 121(3) .
C124 C123 C122 113(2) .
C119 C124 C123 122(2) .
C119 C124 C125 116(2) .
C123 C124 C125 113(2) .
C131 C125 C124 123(3) .
C131 C125 C126 105(2) .
C124 C125 C126 121(2) .
C131 C125 La6 83.0(12) .
C124 C125 La6 93.1(15) .
C126 C125 La6 59.9(11) .
C117 C126 C125 117(3) .
C117 C126 C127 127(3) .
C125 C126 C127 105(2) .
C117 C126 La6 78.1(19) .
C125 C126 La6 88.1(13) .
C127 C126 La6 73.0(13) .
C114 C127 C128 119(2) .
C114 C127 C126 119(2) .
C128 C127 C126 109(2) .
C114 C127 La6 75.0(15) .
C128 C127 La6 88.6(16) .
C126 C127 La6 70.5(12) .
C129 C128 C131 122(3) .
C129 C128 C127 124(3) .
C131 C128 C127 106(2) .
C129 C128 La6 96(2) .
C131 C128 La6 82.3(14) .
C127 C128 La6 61.0(14) .
C132 C129 C128 131(4) .
C132 C129 C130 99(3) .
C128 C129 C130 117(3) .
C20 C130 C113 105.3(9) .
C20 C130 C129 134.1(17) .
C113 C130 C129 119.9(19) .
C125 C131 C128 115(2) .
C125 C131 C134 120(2) .
C128 C131 C134 118(2) .
C125 C131 La6 69.1(12) .
C128 C131 La6 69.5(13) .
C134 C131 La6 105.1(12) .
C129 C132 C133 111(4) .
C129 C132 C146 128(3) .
C133 C132 C146 108(3) .
C132 C133 C134 126(3) .
C132 C133 C142 115(3) .
C134 C133 C142 106(2) .
C135 C134 C131 111(3) .
C135 C134 C133 132(2) .
C131 C134 C133 111(2) .
C134 C135 C123 133(4) .
C134 C135 C136 112(2) .
C123 C135 C136 103(3) .
C141 C136 C135 125(2) .
C141 C136 C137 120(2) .
C135 C136 C137 103(2) .
C138 C137 C122 120(3) .
C138 C137 C136 119(3) .
C122 C137 C136 116(3) .
C27 C138 C137 109(2) .
C27 C138 C139 110.0(8) .
C137 C138 C139 123(3) .
C27 C138 C25 38.6(4) .
C137 C138 C25 139(3) .
C139 C138 C25 71.9(6) .
C23 C139 C140 109.2(18) .
C23 C139 C138 108.3(8) .
C140 C139 C138 129(2) .
C145 C140 C139 125(2) .
C145 C140 C141 123(2) .
C139 C140 C141 106(2) .
C142 C141 C136 113.9(19) .
C142 C141 C140 119(2) .
C136 C141 C140 122(2) .
C141 C142 C143 121(2) .
C141 C142 C133 129(2) .
C143 C142 C133 96(2) .
C144 C143 C142 112(2) .
C144 C143 C146 115(3) .
C142 C143 C146 120(3) .
C143 C144 C145 131(2) .
C143 C144 C14 113(2) .
C145 C144 C14 106.6(19) .
C8 C145 C140 127(2) .
C8 C145 C144 115(2) .
C140 C145 C144 113(2) .
C18 C146 C132 132.2(17) .
C18 C146 C143 128(3) .
C132 C146 C143 98(3) .
C151 La3 C150 35.0(3) .
C151 La3 C57 31.7(3) .
C150 La3 C57 60.6(3) .
C151 La3 C60 59.9(4) .
C150 La3 C60 33.0(4) .
C57 La3 C60 70.9(4) .
C151 La3 C58 56.7(3) .
C150 La3 C58 69.1(3) .
C57 La3 C58 32.8(3) .
C60 La3 C58 59.0(3) .
C151 La3 C59 67.1(3) .
C150 La3 C59 56.9(3) .
C57 La3 C59 59.4(3) .
C60 La3 C59 31.1(3) .
C58 La3 C59 33.7(3) .
C151 La3 C70 30.9(4) .
C150 La3 C70 52.1(4) .
C57 La3 C70 53.3(4) .
C60 La3 C70 84.3(4) .
C58 La3 C70 84.5(4) .
C59 La3 C70 97.7(4) .
C151 La3 C68 52.4(3) .
C150 La3 C68 30.1(3) .
C57 La3 C68 83.7(3) .
C60 La3 C68 55.0(4) .
C58 La3 C68 98.9(3) .
C59 La3 C68 84.4(3) .
C70 La3 C68 49.1(4) .
C151 La3 C56 52.6(3) .
C150 La3 C56 86.7(3) .
C57 La3 C56 29.3(3) .
C60 La3 C56 100.1(3) .
C58 La3 C56 51.0(3) .
C59 La3 C56 83.8(3) .
C70 La3 C56 57.4(4) .
C68 La3 C56 102.5(3) .
C151 La3 C61 85.6(3) .
C150 La3 C61 52.3(3) .
C57 La3 C61 99.8(3) .
C60 La3 C61 29.0(3) .
C58 La3 C61 83.3(3) .
C59 La3 C61 50.1(3) .
C70 La3 C61 102.7(4) .
C68 La3 C61 58.4(4) .
C56 La3 C61 128.9(3) .
C151 La3 C51 94.3(3) .
C150 La3 C51 82.4(3) .
C57 La3 C51 79.9(3) .
C60 La3 C51 51.2(4) .
C58 La3 C51 47.6(3) .
C59 La3 C51 27.8(3) .
C70 La3 C51 125.1(4) .
C68 La3 C51 105.8(3) .
C56 La3 C51 96.2(3) .
C61 La3 C51 54.6(3) .
C151 La3 C69 49.4(3) .
C150 La3 C69 48.1(3) .
C57 La3 C69 78.9(3) .
C60 La3 C69 79.4(4) .
C58 La3 C69 105.8(3) .
C59 La3 C69 104.7(3) .
C70 La3 C69 28.9(4) .
C68 La3 C69 27.5(3) .
C56 La3 C69 86.3(3) .
C61 La3 C69 85.8(3) .
C51 La3 C69 130.3(3) .
C57 La5 C58 34.4(3) .
C57 La5 C151 31.7(3) .
C58 La5 C151 56.8(3) .
C57 La5 C56 32.3(3) .
C58 La5 C56 55.7(4) .
C151 La5 C56 55.3(4) .
C57 La5 C59 59.3(3) .
C58 La5 C59 33.4(3) .
C151 La5 C59 64.2(3) .
C56 La5 C59 87.6(3) .
C57 La5 C53 56.9(3) .
C58 La5 C53 30.0(3) .
C151 La5 C53 85.2(3) .
C56 La5 C53 61.3(4) .
C59 La5 C53 50.5(3) .
C57 La5 C150 57.7(3) .
C58 La5 C150 65.9(3) .
C151 La5 C150 32.0(3) .
C56 La5 C150 86.5(3) .
C59 La5 C150 52.3(3) .
C53 La5 C150 95.1(3) .
C57 La5 C60 67.6(4) .
C58 La5 C60 56.3(3) .
C151 La5 C60 54.9(4) .
C56 La5 C60 99.9(4) .
C59 La5 C60 28.7(3) .
C53 La5 C60 78.8(3) .
C150 La5 C60 29.5(3) .
C57 La5 C70 52.9(4) .
C58 La5 C70 84.6(4) .
C151 La5 C70 29.8(4) .
C56 La5 C70 59.4(4) .
C59 La5 C70 93.2(4) .
C53 La5 C70 109.8(4) .
C150 La5 C70 48.6(4) .
C60 La5 C70 77.6(4) .
C57 La5 C55 54.4(3) .
C58 La5 C55 61.1(4) .
C151 La5 C55 82.6(4) .
C56 La5 C55 28.3(3) .
C59 La5 C55 93.8(3) .
C53 La5 C55 49.6(3) .
C150 La5 C55 112.0(4) .
C60 La5 C55 116.3(3) .
C70 La5 C55 86.6(4) .
C57 La5 C72 53.2(3) .
C58 La5 C72 83.3(4) .
C151 La5 C72 60.4(3) .
C56 La5 C72 28.9(3) .
C59 La5 C72 112.5(3) .
C53 La5 C72 89.3(3) .
C150 La5 C72 90.9(3) .
C60 La5 C72 114.9(4) .
C70 La5 C72 47.0(4) .
C55 La5 C72 45.2(3) .
C57 La5 C51 81.0(3) .
C58 La5 C51 47.8(3) .
C151 La5 C51 91.6(4) .
C56 La5 C51 101.8(4) .
C59 La5 C51 27.6(3) .
C53 La5 C51 45.5(3) .
C150 La5 C51 77.2(3) .
C60 La5 C51 48.9(4) .
C70 La5 C51 120.7(4) .
C55 La5 C51 95.1(3) .
C72 La5 C51 130.4(3) .
C126 La6 C127 36.5(8) .
C126 La6 C114 61.2(8) .
C127 La6 C114 32.0(8) .
C126 La6 C116 58.0(8) .
C127 La6 C116 68.9(9) .
C114 La6 C116 59.1(8) .
C126 La6 C117 31.1(11) .
C127 La6 C117 61.9(11) .
C114 La6 C117 73.8(11) .
C116 La6 C117 36.7(11) .
C126 La6 C115 69.5(10) .
C127 La6 C115 58.5(11) .
C114 La6 C115 34.0(8) .
C116 La6 C115 31.8(8) .
C117 La6 C115 62.7(13) .
C126 La6 C125 32.0(7) .
C127 La6 C125 53.8(10) .
C114 La6 C125 85.2(9) .
C116 La6 C125 87.8(8) .
C117 La6 C125 53.4(12) .
C115 La6 C125 101.2(11) .
C126 La6 C128 54.0(9) .
C127 La6 C128 30.4(8) .
C114 La6 C128 53.4(9) .
C116 La6 C128 99.3(9) .
C117 La6 C128 84.8(12) .
C115 La6 C128 85.9(9) .
C125 La6 C128 50.2(7) .
C126 La6 C118 50.9(7) .
C127 La6 C118 86.2(7) .
C114 La6 C118 100.1(7) .
C116 La6 C118 52.3(7) .
C117 La6 C118 26.5(10) .
C115 La6 C118 83.4(8) .
C125 La6 C118 58.0(6) .
C128 La6 C118 103.0(7) .
C126 La6 C113 90.4(7) .
C127 La6 C113 55.5(8) .
C114 La6 C113 31.2(7) .
C116 La6 C113 82.8(7) .
C117 La6 C113 104.7(10) .
C115 La6 C113 51.4(7) .
C125 La6 C113 107.1(7) .
C128 La6 C113 60.5(7) .
C118 La6 C113 130.6(6) .
C126 La6 C131 49.1(7) .
C127 La6 C131 48.1(8) .
C114 La6 C131 78.1(7) .
C116 La6 C131 106.5(7) .
C117 La6 C131 77.8(11) .
C115 La6 C131 106.3(8) .
C125 La6 C131 27.9(5) .
C128 La6 C131 28.2(6) .
C118 La6 C131 85.9(6) .
C113 La6 C131 88.7(6) .
C126 La6 C110 94.3(8) .
C127 La6 C110 81.9(10) .
C114 La6 C110 52.4(9) .
C116 La6 C110 44.6(7) .
C117 La6 C110 81.1(12) .
C115 La6 C110 25.4(8) .
C125 La6 C110 126.2(8) .
C128 La6 C110 105.5(8) .
C118 La6 C110 94.6(6) .
C113 La6 C110 54.0(7) .
C131 La6 C110 129.9(7) .
S2 C147 S1 179.5(6) .
S3 C148 S4 179.4(6) .
S5 C149 S5 180.000(1) 3_566
C68 C150 C60 122.1(10) .
C68 C150 C151 108.5(9) .
C60 C150 C151 118.1(10) .
C68 C150 La3 88.5(5) .
C60 C150 La3 76.0(5) .
C151 C150 La3 72.0(5) .
C68 C150 La5 93.3(5) .
C60 C150 La5 77.3(5) .
C151 C150 La5 66.0(5) .
La3 C150 La5 6.75(17) .
C57 C151 C70 117.7(11) .
C57 C151 C150 124.8(9) .
C70 C151 C150 105.9(10) .
C57 C151 La3 77.1(5) .
C70 C151 La3 87.1(6) .
C150 C151 La3 72.9(5) .
C57 C151 La5 68.6(5) .
C70 C151 La5 87.4(6) .
C150 C151 La5 82.0(5) .
La3 C151 La5 9.62(18) .
C81 C152 C73 108.5(10) .
C81 C152 C27 116.7(7) .
C73 C152 C27 125.9(8) .

loop_
_geom_bond_atom_site_label_1
_geom_bond_atom_site_label_2
_geom_bond_distance
_geom_bond_site_symmetry_2
C1 C2 1.463(12) .
C2 O1 1.446(7) .
C3 O2 1.193(7) .
C3 O1 1.325(8) .
C3 C7 1.523(9) .
C4 C5 1.491(8) .
C5 O3 1.451(6) .
C6 O4 1.197(7) .
C6 O3 1.323(6) .
C6 C7 1.530(7) .
Br1 C7 1.946(5) .
C7 C8 1.579(7) .
C8 C145 1.31(3) .
C8 C13 1.528(7) .
C8 C9 1.536(7) .
C8 C83 1.592(10) .
C9 C10 1.382(8) .
C9 C23 1.408(8) .
C10 C22 1.432(8) .
C10 C11 1.444(9) .
C11 C30 1.399(10) .
C11 C12 1.417(8) .
C11 C93 1.53(3) .
C12 C15 1.421(8) .
C12 C13 1.424(8) .
C13 C14 1.379(8) .
C14 C16 1.442(8) .
C14 C85 1.443(10) .
C14 C144 1.53(2) .
C15 C36 1.374(15) .
C15 C17 1.440(9) .
C15 C94 1.45(4) .
C16 C17 1.362(9) .
C16 C18 1.428(10) .
C17 C19 1.430(9) .
C18 C146 1.31(4) .
C18 C20 1.376(9) .
C18 C86 1.496(15) .
C19 C97 1.375(18) .
C19 C21 1.453(12) .
C19 C37 1.508(12) .
C20 C130 1.414(17) .
C20 C21 1.435(11) .
C20 C64 1.49(2) .
C21 C47 1.474(12) .
C21 C112 1.481(17) .
C21 C97 2.085(18) .
C22 C31 1.390(12) .
C22 C24 1.413(9) .
C22 C87 1.49(4) .
C23 C139 1.426(14) .
C23 C25 1.422(7) .
C23 C82 1.471(11) .
C24 C25 1.412(9) .
C24 C26 1.462(9) .
C25 C27 1.439(10) .
C25 C138 2.251(16) .
C26 C45 1.384(13) .
C26 C28 1.415(10) .
C26 C88 1.54(3) .
C27 C138 1.442(14) .
C27 C29 1.450(9) .
C27 C152 1.499(15) .
C28 C29 1.407(10) .
C28 C104 1.46(3) .
C28 C55 1.467(12) .
C29 C121 1.30(3) .
C29 C72 1.521(13) .
C30 C35 1.382(13) .
C30 C31 1.519(15) .
C31 C32 1.326(15) .
C32 C45 1.431(15) .
C32 C33 1.441(14) .
C33 C34 1.396(14) .
C33 C43 1.437(15) .
C34 C39 1.396(15) .
C34 C35 1.496(13) .
C35 C36 1.411(16) .
C36 C37 1.477(18) .
C37 C38 1.310(13) .
C38 C42 1.41(2) .
C38 C39 1.451(14) .
C39 C40 1.382(16) .
C40 C46 1.398(19) .
C40 C41 1.457(13) .
C41 C50 1.360(13) .
C41 C42 1.43(2) .
C42 C47 1.37(2) .
C43 C46 1.35(2) .
C43 C44 1.434(15) .
C44 C54 1.404(14) .
C44 C45 1.411(15) .
C46 C52 1.483(19) .
C47 C48 1.406(14) .
C48 C49 1.423(13) .
C48 C63 1.420(13) .
C49 C50 1.405(15) .
C49 C61 1.442(13) .
C50 C51 1.473(14) .
C51 C59 1.421(17) .
C51 C52 1.424(14) .
C51 La3 3.041(10) .
C51 La5 3.072(12) .
C52 C53 1.422(13) .
C53 C58 1.397(13) .
C53 C54 1.441(15) .
C53 La5 2.793(10) .
C53 La3 3.047(8) .
C54 C55 1.441(15) .
C54 La5 3.078(11) .
C55 C56 1.401(16) .
C55 La5 2.956(11) .
C56 C57 1.418(13) .
C56 C72 1.463(16) .
C56 La5 2.618(11) .
C56 La3 2.901(9) .
C57 C151 1.377(14) .
C57 C58 1.453(13) .
C57 La5 2.441(9) .
C57 La3 2.552(8) .
C58 C59 1.501(14) .
C58 La5 2.473(10) .
C58 La3 2.585(9) .
C59 C60 1.382(14) .
C59 La3 2.589(8) .
C59 La5 2.693(10) .
C60 C61 1.427(16) .
C60 C150 1.437(16) .
C60 La3 2.557(8) .
C60 La5 2.851(10) .
C61 C62 1.487(14) .
C61 La3 2.946(9) .
C62 C67 1.385(15) .
C62 C63 1.450(15) .
C63 C64 1.435(17) .
C64 C65 1.39(2) .
C65 C66 1.432(19) .
C65 C77 1.456(14) .
C66 C67 1.373(15) .
C66 C76 1.458(15) .
C67 C68 1.469(15) .
C68 C69 1.413(14) .
C68 C150 1.422(15) .
C68 La3 2.836(8) .
C69 C75 1.462(15) .
C69 C70 1.479(18) .
C69 La3 3.046(8) .
C70 C71 1.402(17) .
C70 C151 1.439(18) .
C70 La3 2.802(13) .
C70 La5 2.895(14) .
C71 C73 1.358(14) .
C71 C72 1.403(15) .
C72 La5 3.029(11) .
C73 C152 1.456(13) .
C73 C74 1.528(16) .
C74 C75 1.373(15) .
C74 C80 1.475(12) .
C75 C76 1.374(15) .
C76 C78 1.427(18) .
C77 C86 1.295(16) .
C77 C78 1.435(13) .
C78 C79 1.440(17) .
C79 C80 1.368(16) .
C79 C84 1.458(12) .
C80 C81 1.420(11) .
C81 C82 1.388(10) .
C81 C152 1.429(11) .
C82 C83 1.438(14) .
C83 C84 1.389(11) .
C84 C85 1.412(11) .
C85 C86 1.457(13) .
C87 C88 1.35(4) .
C87 C92 1.49(4) .
C88 C89 1.32(4) .
C89 C90 1.27(4) .
C89 C103 1.52(4) .
C90 C91 1.42(4) .
C90 C101 1.69(5) .
C91 C96 1.34(2) .
C91 C92 1.49(3) .
C92 C93 1.45(3) .
C93 C94 1.29(4) .
C94 C95 1.35(4) .
C95 C97 1.43(2) .
C95 C96 1.48(3) .
C96 C99 1.51(4) .
C97 C98 1.60(4) .
C98 C111 1.25(4) .
C98 C99 1.57(4) .
C99 C100 1.29(4) .
C100 C101 1.34(2) .
C100 C109 1.58(3) .
C101 C102 1.48(4) .
C102 C107 1.40(3) .
C102 C103 1.42(4) .
C103 C104 1.33(4) .
C104 C105 1.49(4) .
C105 C106 1.27(4) .
C105 C120 1.50(4) .
C106 C118 1.45(4) .
C106 C107 1.57(4) .
C107 C108 1.11(6) .
C108 C109 1.51(6) .
C108 C116 1.60(7) .
C108 La6 3.10(6) .
C109 C110 1.38(3) .
C110 C115 1.31(4) .
C110 C111 1.47(3) .
C110 La6 3.03(2) .
C111 C112 1.27(3) .
C112 C113 1.425(18) .
C113 C114 1.52(4) .
C113 C130 1.434(18) .
C113 La6 2.94(6) .
C114 C127 1.38(4) .
C114 C115 1.51(4) .
C114 La6 2.53(2) .
C115 C116 1.42(4) .
C115 La6 2.63(3) .
C116 C117 1.61(5) .
C116 La6 2.55(2) .
C117 C118 1.29(4) .
C117 C126 1.35(5) .
C117 La6 2.56(4) .
C118 C119 1.52(3) .
C118 La6 2.90(2) .
C119 C124 1.36(3) .
C119 C120 1.38(3) .
C120 C121 1.41(3) .
C121 C122 1.33(4) .
C122 C137 1.43(4) .
C122 C123 1.50(3) .
C123 C135 1.31(4) .
C123 C124 1.45(3) .
C124 C125 1.45(3) .
C125 C131 1.43(3) .
C125 C126 1.51(3) .
C125 La6 2.85(2) .
C126 C127 1.56(3) .
C126 La6 2.47(2) .
C127 C128 1.45(4) .
C127 La6 2.50(3) .
C128 C129 1.34(5) .
C128 C131 1.44(3) .
C128 La6 2.86(3) .
C129 C132 1.20(5) .
C129 C130 1.57(4) .
C131 C134 1.47(3) .
C131 La6 3.026(18) .
C132 C133 1.57(2) .
C132 C146 1.58(2) .
C133 C134 1.45(5) .
C133 C142 1.57(2) .
C134 C135 1.35(3) .
C135 C136 1.55(4) .
C136 C141 1.38(3) .
C136 C137 1.47(4) .
C137 C138 1.13(4) .
C138 C139 1.434(15) .
C139 C140 1.37(3) .
C140 C145 1.34(3) .
C140 C141 1.53(3) .
C141 C142 1.34(2) .
C142 C143 1.55(2) .
C143 C144 1.37(3) .
C143 C146 1.59(2) .
C144 C145 1.44(4) .
La3 C151 2.479(9) .
La3 C150 2.491(8) .
La5 C151 2.580(10) .
La5 C150 2.797(10) .
C147 S2 1.528(10) .
C147 S1 1.532(9) .
C148 S3 1.531(9) .
C148 S4 1.552(9) .
C149 S5 1.520(2) .
C149 S5 1.520(2) 3_566
C150 C151 1.496(14) .
